data_7024333
loop_
_publ_author_name
'Kandala, Srikanth'
'Hammons, Casey'
'Watson, William H.'
'Wang, Xiaoping'
'Richmond, Michael G.'

_publ_section_title
;
 Ligand substitution behavior of Ru(6)(mu(6)-C)(CO)(17) with unsaturated
 diphosphines: facile capping of a polyhedral face and photochemically
 promoted P-C bond cleavage in the cluster
 Ru(6)(mu(6)-C)(CO)(14)(mu(3)-bpcd).
;
_journal_issue 6
_journal_name_full 'Dalton transactions (Cambridge, England : 2003)'
_journal_page_first 1620
_journal_page_last 1629
_journal_paper_doi 10.1039/b915337c
_journal_volume 39
_journal_year 2010
_chemical_formula_sum 'C85 H56 O12 P4 Ru6'
_chemical_formula_weight 1999.60
_chemical_name_systematic
;
?
;
_space_group_IT_number 2
_symmetry_cell_setting triclinic
_symmetry_space_group_name_Hall '-P 1'
_symmetry_space_group_name_H-M 'P -1'
_atom_sites_solution_hydrogens geom
_atom_sites_solution_primary direct
_atom_sites_solution_secondary difmap
_audit_creation_method SHELXL-97
_cell_angle_alpha 73.340(2)
_cell_angle_beta 77.092(2)
_cell_angle_gamma 77.640(2)
_cell_formula_units_Z 2
_cell_length_a 11.6204(13)
_cell_length_b 16.9777(19)
_cell_length_c 21.715(3)
_cell_measurement_reflns_used 964
_cell_measurement_temperature 233(2)
_cell_measurement_theta_max 24.34
_cell_measurement_theta_min 2.22
_cell_volume 3948.6(8)
_computing_cell_refinement 'Bruker SMART'
_computing_data_collection 'Bruker SMART'
_computing_data_reduction 'Bruker SAINT'
_computing_molecular_graphics 'Bruker SHELXTL'
_computing_publication_material 'Bruker SHELXTL'
_computing_structure_refinement 'SHELXL-97 (Sheldrick, 1997)'
_computing_structure_solution 'SHELXS-97 (Sheldrick, 1990)'
_diffrn_ambient_temperature 233(2)
_diffrn_measured_fraction_theta_full 0.873
_diffrn_measured_fraction_theta_max 0.873
_diffrn_measurement_device_type 'CCD area detector'
_diffrn_measurement_method 'phi and omega scans'
_diffrn_radiation_monochromator graphite
_diffrn_radiation_source 'fine-focus sealed tube'
_diffrn_radiation_type MoK\a
_diffrn_radiation_wavelength 0.71073
_diffrn_reflns_av_R_equivalents 0.0729
_diffrn_reflns_av_sigmaI/netI 0.1677
_diffrn_reflns_limit_h_max 14
_diffrn_reflns_limit_h_min -15
_diffrn_reflns_limit_k_max 21
_diffrn_reflns_limit_k_min -22
_diffrn_reflns_limit_l_max 28
_diffrn_reflns_limit_l_min -29
_diffrn_reflns_number 34568
_diffrn_reflns_theta_full 28.76
_diffrn_reflns_theta_max 28.76
_diffrn_reflns_theta_min 1.27
_exptl_absorpt_coefficient_mu 1.260
_exptl_absorpt_correction_T_max 0.8935
_exptl_absorpt_correction_T_min 0.7336
_exptl_absorpt_correction_type SADABS
_exptl_crystal_colour Black
_exptl_crystal_density_diffrn 1.682
_exptl_crystal_density_meas 0
_exptl_crystal_density_method 'not measured'
_exptl_crystal_description Blob
_exptl_crystal_F_000 1972
_exptl_crystal_size_max 0.22
_exptl_crystal_size_mid 0.17
_exptl_crystal_size_min 0.15
_refine_diff_density_max 1.443
_refine_diff_density_min -0.775
_refine_diff_density_rms 0.146
_refine_ls_extinction_coef refined
_refine_ls_extinction_expression Fc^*^=kFc[1+0.001xFc^2^\l^3^/sin(2\q)]^-1/4^
_refine_ls_extinction_method SHELXL
_refine_ls_goodness_of_fit_ref 0.912
_refine_ls_hydrogen_treatment constr
_refine_ls_matrix_type full
_refine_ls_number_parameters 889
_refine_ls_number_reflns 17921
_refine_ls_number_restraints 0
_refine_ls_restrained_S_all 0.912
_refine_ls_R_factor_all 0.1417
_refine_ls_R_factor_gt 0.0548
_refine_ls_shift/su_max 0.002
_refine_ls_shift/su_mean 0.000
_refine_ls_structure_factor_coef Fsqd
_refine_ls_weighting_details 'calc w=1/[\s^2^(Fo^2^)+(0.0486P)^2^+0.0000P] where P=(Fo^2^+2Fc^2^)/3'
_refine_ls_weighting_scheme calc
_refine_ls_wR_factor_gt 0.1187
_refine_ls_wR_factor_ref 0.1452
_reflns_number_gt 8663
_reflns_number_total 17921
_reflns_threshold_expression >2sigma(I)
_cod_data_source_file b915337c.txt
_cod_data_source_block w1418m
_cod_depositor_comments
;
The following automatic conversions were performed:

'_symmetry_cell_setting' value 'Triclinic' changed to 'triclinic'
according to /home/saulius/struct/CIF-dictionaries/cif_core.dic
dictionary named 'cif_core.dic' version 2.4.2 from 2011-04-26.

Automatic conversion script
Id: cif_fix_values 1891 2012-01-12 08:04:46Z andrius 

The following automatic conversions were performed:

'_refine_ls_hydrogen_treatment' value 'constrained' was replaced with
the value 'constr' as specified in the replacement file
'src/cod-tools/trunk/data/replacement-values/replacement_values.lst'.

Automatic conversion script
Id: cif_fix_values 5376 2017-05-30 11:51:03Z andrius 
;
_cod_original_sg_symbol_H-M P-1
_cod_database_code 7024333

loop_
_symmetry_equiv_pos_as_xyz
'x, y, z'
'-x, -y, -z'

loop_
_atom_site_label
_atom_site_type_symbol
_atom_site_fract_x
_atom_site_fract_y
_atom_site_fract_z
_atom_site_U_iso_or_equiv
_atom_site_adp_type
_atom_site_occupancy
_atom_site_symmetry_multiplicity
_atom_site_calc_flag
_atom_site_refinement_flags
Ru1 Ru 0.30105(6) 0.22265(4) 0.19965(3) 0.02289(17) Uani 1 1 d .
Ru2 Ru 0.54376(6) 0.16362(4) 0.22783(3) 0.02237(17) Uani 1 1 d .
Ru3 Ru 0.34452(6) 0.13434(4) 0.32908(3) 0.02468(17) Uani 1 1 d .
Ru4 Ru 0.45504(6) 0.33925(4) 0.19164(3) 0.02264(17) Uani 1 1 d .
Ru5 Ru 0.25339(6) 0.32133(4) 0.29448(3) 0.02327(17) Uani 1 1 d .
Ru6 Ru 0.49440(6) 0.25063(4) 0.32757(3) 0.02310(17) Uani 1 1 d .
P1 P 0.4267(2) 0.30880(14) 0.41657(10) 0.0275(5) Uani 1 1 d .
P2 P 0.1246(2) 0.29608(14) 0.39257(10) 0.0270(5) Uani 1 1 d .
P3 P 0.58037(19) 0.29532(13) 0.10361(10) 0.0242(5) Uani 1 1 d .
P4 P 0.4057(2) 0.12699(14) 0.14134(11) 0.0280(5) Uani 1 1 d .
O1 O 0.7352(6) 0.3097(4) 0.2974(3) 0.0476(18) Uani 1 1 d .
O2 O 0.6124(6) 0.0919(4) 0.4118(3) 0.0413(17) Uani 1 1 d .
O3 O 0.3217(6) 0.0699(4) 0.4756(3) 0.0511(19) Uani 1 1 d .
O4 O 0.1871(6) 0.0111(4) 0.3363(3) 0.0508(19) Uani 1 1 d .
O5 O 0.6213(6) 0.4520(4) 0.1957(3) 0.0441(17) Uani 1 1 d .
O6 O 0.2972(6) 0.4956(4) 0.1303(3) 0.0448(17) Uani 1 1 d .
O7 O 0.2129(5) 0.3569(4) 0.0878(3) 0.0444(17) Uani 1 1 d .
O8 O 0.0701(6) 0.1522(4) 0.2252(3) 0.0451(17) Uani 1 1 d .
O9 O 0.5430(5) -0.0112(4) 0.3179(3) 0.0376(15) Uani 1 1 d .
O10 O 0.7918(5) 0.1083(4) 0.2609(3) 0.0453(17) Uani 1 1 d .
O11 O 0.0394(6) 0.3796(4) 0.2253(3) 0.0503(18) Uani 1 1 d .
O12 O 0.2443(6) 0.5030(4) 0.2916(3) 0.057(2) Uani 1 1 d .
C1 C 0.1790(8) 0.2870(5) 0.4665(4) 0.036(2) Uani 1 1 d .
H1 H 0.1230 0.2768 0.5053 0.044 Uiso 1 1 calc R
C2 C 0.2887(7) 0.2928(5) 0.4735(4) 0.034(2) Uani 1 1 d .
H2 H 0.2952 0.2874 0.5170 0.041 Uiso 1 1 calc R
C3 C 0.5289(7) 0.2646(5) 0.4757(4) 0.027(2) Uani 1 1 d .
C4 C 0.5100(8) 0.1954(6) 0.5252(4) 0.039(2) Uani 1 1 d .
H4 H 0.4422 0.1711 0.5296 0.046 Uiso 1 1 calc R
C5 C 0.5882(10) 0.1602(6) 0.5692(5) 0.051(3) Uani 1 1 d .
H5 H 0.5734 0.1130 0.6034 0.061 Uiso 1 1 calc R
C6 C 0.6880(9) 0.1960(7) 0.5615(5) 0.052(3) Uani 1 1 d .
H6 H 0.7416 0.1728 0.5910 0.062 Uiso 1 1 calc R
C7 C 0.7109(8) 0.2649(6) 0.5114(4) 0.041(2) Uani 1 1 d .
H7 H 0.7803 0.2879 0.5061 0.049 Uiso 1 1 calc R
C8 C 0.6311(8) 0.2996(5) 0.4694(4) 0.033(2) Uani 1 1 d .
H8 H 0.6450 0.3475 0.4358 0.040 Uiso 1 1 calc R
C9 C 0.4246(8) 0.4197(5) 0.4051(4) 0.034(2) Uani 1 1 d .
C10 C 0.4796(9) 0.4675(6) 0.3492(5) 0.045(3) Uani 1 1 d .
H10 H 0.5175 0.4431 0.3146 0.055 Uiso 1 1 calc R
C11 C 0.4814(9) 0.5504(6) 0.3418(5) 0.057(3) Uani 1 1 d .
H11 H 0.5198 0.5823 0.3027 0.068 Uiso 1 1 calc R
C12 C 0.4265(12) 0.5857(7) 0.3921(7) 0.084(4) Uani 1 1 d .
H12 H 0.4279 0.6421 0.3880 0.101 Uiso 1 1 calc R
C13 C 0.3712(16) 0.5404(8) 0.4469(7) 0.132(7) Uani 1 1 d .
H13 H 0.3326 0.5652 0.4812 0.159 Uiso 1 1 calc R
C14 C 0.3697(13) 0.4585(7) 0.4539(5) 0.096(5) Uani 1 1 d .
H14 H 0.3300 0.4277 0.4931 0.116 Uiso 1 1 calc R
C15 C 0.0063(8) 0.3892(5) 0.3982(4) 0.030(2) Uani 1 1 d .
C16 C 0.0291(9) 0.4535(6) 0.4185(5) 0.051(3) Uani 1 1 d .
H16 H 0.1013 0.4489 0.4329 0.062 Uiso 1 1 calc R
C17 C -0.0546(10) 0.5239(7) 0.4175(5) 0.065(3) Uani 1 1 d .
H17 H -0.0396 0.5674 0.4318 0.078 Uiso 1 1 calc R
C18 C -0.1592(10) 0.5321(7) 0.3962(5) 0.059(3) Uani 1 1 d .
H18 H -0.2156 0.5810 0.3958 0.071 Uiso 1 1 calc R
C19 C -0.1822(9) 0.4701(6) 0.3755(5) 0.055(3) Uani 1 1 d .
H19 H -0.2541 0.4765 0.3602 0.066 Uiso 1 1 calc R
C20 C -0.1023(8) 0.3985(6) 0.3766(5) 0.045(3) Uani 1 1 d .
H20 H -0.1198 0.3553 0.3630 0.054 Uiso 1 1 calc R
C21 C 0.0370(7) 0.2115(5) 0.4160(4) 0.028(2) Uani 1 1 d .
C22 C 0.0196(7) 0.1605(5) 0.4785(4) 0.034(2) Uani 1 1 d .
H22 H 0.0571 0.1665 0.5106 0.041 Uiso 1 1 calc R
C23 C -0.0534(8) 0.1002(5) 0.4937(5) 0.042(2) Uani 1 1 d .
H23 H -0.0646 0.0656 0.5363 0.051 Uiso 1 1 calc R
C24 C -0.1094(8) 0.0904(6) 0.4480(5) 0.045(3) Uani 1 1 d .
H24 H -0.1602 0.0503 0.4596 0.054 Uiso 1 1 calc R
C25 C -0.0919(8) 0.1381(5) 0.3861(5) 0.040(2) Uani 1 1 d .
H25 H -0.1286 0.1305 0.3542 0.048 Uiso 1 1 calc R
C26 C -0.0191(8) 0.1984(5) 0.3703(4) 0.037(2) Uani 1 1 d .
H26 H -0.0072 0.2316 0.3273 0.044 Uiso 1 1 calc R
C27 C 0.5628(7) 0.1171(5) 0.1411(4) 0.029(2) Uani 1 1 d .
H27 H 0.6060 0.0630 0.1525 0.035 Uiso 1 1 calc R
C28 C 0.6267(7) 0.1852(5) 0.1248(4) 0.027(2) Uani 1 1 d .
H28 H 0.7091 0.1690 0.1253 0.032 Uiso 1 1 calc R
C29 C 0.7242(7) 0.3331(5) 0.0805(4) 0.029(2) Uani 1 1 d .
C30 C 0.7565(8) 0.3855(6) 0.0218(4) 0.043(3) Uani 1 1 d .
H30 H 0.7049 0.4021 -0.0090 0.052 Uiso 1 1 calc R
C31 C 0.8632(8) 0.4147(6) 0.0067(5) 0.054(3) Uani 1 1 d .
H31 H 0.8820 0.4525 -0.0338 0.065 Uiso 1 1 calc R
C32 C 0.9430(9) 0.3903(6) 0.0489(5) 0.059(3) Uani 1 1 d .
H32 H 1.0175 0.4087 0.0370 0.071 Uiso 1 1 calc R
C33 C 0.9113(8) 0.3377(6) 0.1099(5) 0.047(3) Uani 1 1 d .
H33 H 0.9633 0.3213 0.1405 0.057 Uiso 1 1 calc R
C34 C 0.8036(8) 0.3098(5) 0.1250(4) 0.038(2) Uani 1 1 d .
H34 H 0.7825 0.2741 0.1663 0.046 Uiso 1 1 calc R
C35 C 0.5339(7) 0.3234(5) 0.0243(3) 0.0250(19) Uani 1 1 d .
C36 C 0.4531(8) 0.3927(5) 0.0040(4) 0.036(2) Uani 1 1 d .
H36 H 0.4145 0.4254 0.0333 0.043 Uiso 1 1 calc R
C37 C 0.4264(8) 0.4163(6) -0.0588(4) 0.042(2) Uani 1 1 d .
H37 H 0.3719 0.4649 -0.0719 0.050 Uiso 1 1 calc R
C38 C 0.4816(9) 0.3667(6) -0.1021(5) 0.052(3) Uani 1 1 d .
H38 H 0.4627 0.3809 -0.1442 0.062 Uiso 1 1 calc R
C39 C 0.5621(9) 0.2984(6) -0.0833(5) 0.051(3) Uani 1 1 d .
H39 H 0.6008 0.2659 -0.1127 0.061 Uiso 1 1 calc R
C40 C 0.5880(9) 0.2760(6) -0.0201(4) 0.044(2) Uani 1 1 d .
H40 H 0.6432 0.2277 -0.0073 0.052 Uiso 1 1 calc R
C41 C 0.3862(8) 0.1433(5) 0.0570(4) 0.034(2) Uani 1 1 d .
C42 C 0.2812(8) 0.1871(6) 0.0343(5) 0.049(3) Uani 1 1 d .
H42 H 0.2196 0.2130 0.0617 0.058 Uiso 1 1 calc R
C43 C 0.2680(10) 0.1924(7) -0.0287(5) 0.059(3) Uani 1 1 d .
H43 H 0.1971 0.2211 -0.0439 0.071 Uiso 1 1 calc R
C44 C 0.3581(11) 0.1557(7) -0.0686(5) 0.064(3) Uani 1 1 d .
H44 H 0.3481 0.1603 -0.1114 0.077 Uiso 1 1 calc R
C45 C 0.4624(10) 0.1127(7) -0.0486(5) 0.054(3) Uani 1 1 d .
H45 H 0.5231 0.0882 -0.0772 0.064 Uiso 1 1 calc R
C46 C 0.4778(8) 0.1055(5) 0.0154(4) 0.038(2) Uani 1 1 d .
H46 H 0.5487 0.0757 0.0301 0.045 Uiso 1 1 calc R
C47 C 0.3736(8) 0.0202(5) 0.1743(4) 0.036(2) Uani 1 1 d .
C48 C 0.2676(9) 0.0032(6) 0.1654(5) 0.046(3) Uani 1 1 d .
H48 H 0.2131 0.0463 0.1443 0.056 Uiso 1 1 calc R
C49 C 0.2422(11) -0.0782(8) 0.1879(6) 0.069(4) Uani 1 1 d .
H49 H 0.1696 -0.0883 0.1818 0.083 Uiso 1 1 calc R
C50 C 0.3192(13) -0.1444(7) 0.2186(6) 0.073(4) Uani 1 1 d .
H50 H 0.3013 -0.1989 0.2327 0.088 Uiso 1 1 calc R
C51 C 0.4235(11) -0.1262(6) 0.2276(5) 0.063(3) Uani 1 1 d .
H51 H 0.4768 -0.1693 0.2495 0.075 Uiso 1 1 calc R
C52 C 0.4527(9) -0.0456(6) 0.2051(4) 0.042(2) Uani 1 1 d .
H52 H 0.5259 -0.0359 0.2107 0.051 Uiso 1 1 calc R
C53 C 0.6405(8) 0.2913(5) 0.3087(4) 0.028(2) Uani 1 1 d .
C54 C 0.5634(8) 0.1506(6) 0.3827(4) 0.032(2) Uani 1 1 d .
C55 C 0.3317(8) 0.0944(5) 0.4202(4) 0.034(2) Uani 1 1 d .
C56 C 0.2440(8) 0.0609(5) 0.3318(4) 0.033(2) Uani 1 1 d .
C57 C 0.5597(8) 0.4083(5) 0.1951(4) 0.029(2) Uani 1 1 d .
C58 C 0.3580(8) 0.4349(5) 0.1520(4) 0.032(2) Uani 1 1 d .
C59 C 0.2515(7) 0.3054(5) 0.1282(4) 0.028(2) Uani 1 1 d .
C60 C 0.1579(8) 0.1754(5) 0.2182(4) 0.032(2) Uani 1 1 d .
C61 C 0.4967(8) 0.0577(6) 0.3006(4) 0.033(2) Uani 1 1 d .
C62 C 0.6978(8) 0.1283(5) 0.2474(4) 0.030(2) Uani 1 1 d .
C63 C 0.1227(8) 0.3534(5) 0.2495(4) 0.033(2) Uani 1 1 d .
C64 C 0.2497(8) 0.4340(6) 0.2961(4) 0.035(2) Uani 1 1 d .
C65 C 0.3953(7) 0.2402(5) 0.2636(4) 0.0258(18) Uani 1 1 d .
C66 C 1.0045(18) 0.7695(12) 0.3416(7) 0.123(7) Uani 1 1 d .
H66 H 1.0660 0.7239 0.3393 0.147 Uiso 1 1 calc R
C67 C 1.0254(13) 0.8473(14) 0.3413(6) 0.101(6) Uani 1 1 d .
H67 H 1.1044 0.8553 0.3379 0.121 Uiso 1 1 calc R
C68 C 0.9328(18) 0.9133(10) 0.3460(6) 0.097(5) Uani 1 1 d .
H68 H 0.9511 0.9651 0.3450 0.116 Uiso 1 1 calc R
C69 C 0.8207(16) 0.9059(11) 0.3517(7) 0.107(5) Uani 1 1 d .
H69 H 0.7585 0.9505 0.3565 0.128 Uiso 1 1 calc R
C70 C 0.7972(13) 0.8298(13) 0.3506(6) 0.098(6) Uani 1 1 d .
H70 H 0.7178 0.8232 0.3533 0.118 Uiso 1 1 calc R
C71 C 0.8858(19) 0.7651(11) 0.3456(8) 0.110(6) Uiso 1 1 d .
H71 H 0.8659 0.7146 0.3449 0.132 Uiso 1 1 calc R
C72 C 0.8430(12) 0.0051(9) 0.0608(7) 0.102(5) Uiso 1 1 d .
H72 H 0.8076 -0.0362 0.0544 0.123 Uiso 1 1 calc R
C73 C 0.8768(15) -0.0052(11) 0.1224(9) 0.134(6) Uiso 1 1 d .
H75 H 0.8605 -0.0501 0.1585 0.161 Uiso 1 1 calc R
C74 C 0.9340(14) 0.0549(10) 0.1239(8) 0.120(6) Uiso 1 1 d .
H73 H 0.9631 0.0480 0.1625 0.144 Uiso 1 1 calc R
C75 C 0.9520(14) 0.1168(10) 0.0812(8) 0.117(6) Uiso 1 1 d .
H77 H 0.9899 0.1552 0.0899 0.140 Uiso 1 1 calc R
C76 C 0.9222(13) 0.1340(9) 0.0235(8) 0.115(5) Uiso 1 1 d .
H74 H 0.9396 0.1827 -0.0084 0.138 Uiso 1 1 calc R
C77 C 0.8619(13) 0.0760(9) 0.0099(8) 0.114(5) Uiso 1 1 d .
H76 H 0.8371 0.0853 -0.0303 0.137 Uiso 1 1 calc R
C79 C 0.881(4) 0.585(2) 0.1734(17) 0.135(12) Uiso 0.50 1 d P
C80 C 0.800(3) 0.662(2) 0.2028(18) 0.108(14) Uiso 0.50 1 d P
C81 C 0.933(4) 0.688(2) 0.1786(17) 0.108(12) Uiso 0.40 1 d P
C82 C 0.982(5) 0.600(3) 0.183(3) 0.051(14) Uiso 0.20 1 d P
C83 C 1.028(7) 0.632(5) 0.194(3) 0.02(2) Uiso 0.20 1 d P
C84 C 0.979(5) 0.340(3) 0.825(2) 0.054(12) Uiso 0.20 1 d P
C78 C 0.810(3) 0.605(2) 0.1900(17) 0.095(11) Uiso 0.40 1 d P
C85 C 0.890(3) 0.3161(17) 0.8230(13) 0.076(8) Uiso 0.40 1 d P

loop_
_atom_site_aniso_label
_atom_site_aniso_U_11
_atom_site_aniso_U_22
_atom_site_aniso_U_33
_atom_site_aniso_U_23
_atom_site_aniso_U_13
_atom_site_aniso_U_12
Ru1 0.0212(4) 0.0282(4) 0.0212(4) -0.0069(3) -0.0054(3) -0.0052(3)
Ru2 0.0209(4) 0.0251(4) 0.0211(4) -0.0048(3) -0.0042(3) -0.0044(3)
Ru3 0.0252(4) 0.0259(4) 0.0225(4) -0.0031(3) -0.0038(3) -0.0077(3)
Ru4 0.0229(4) 0.0236(4) 0.0204(4) -0.0025(3) -0.0037(3) -0.0057(3)
Ru5 0.0217(4) 0.0270(4) 0.0215(4) -0.0066(3) -0.0039(3) -0.0039(3)
Ru6 0.0226(4) 0.0276(4) 0.0206(4) -0.0049(3) -0.0062(3) -0.0063(3)
P1 0.0262(13) 0.0344(13) 0.0243(12) -0.0075(10) -0.0062(10) -0.0078(10)
P2 0.0234(12) 0.0336(13) 0.0254(12) -0.0082(10) -0.0046(10) -0.0062(10)
P3 0.0220(12) 0.0296(13) 0.0215(11) -0.0045(10) -0.0048(9) -0.0064(10)
P4 0.0275(13) 0.0330(13) 0.0269(12) -0.0107(10) -0.0045(10) -0.0078(10)
O1 0.031(4) 0.059(5) 0.053(4) 0.000(4) -0.009(3) -0.023(3)
O2 0.048(4) 0.032(4) 0.043(4) 0.004(3) -0.030(3) -0.002(3)
O3 0.064(5) 0.060(5) 0.024(4) 0.000(3) -0.004(3) -0.018(4)
O4 0.055(5) 0.048(4) 0.057(5) -0.007(4) -0.017(4) -0.027(4)
O5 0.049(4) 0.049(4) 0.039(4) 0.002(3) -0.013(3) -0.027(4)
O6 0.042(4) 0.046(4) 0.038(4) -0.004(3) -0.005(3) 0.002(3)
O7 0.043(4) 0.051(4) 0.037(4) 0.006(3) -0.017(3) -0.016(3)
O8 0.035(4) 0.063(5) 0.049(4) -0.025(4) -0.003(3) -0.023(4)
O9 0.035(4) 0.033(4) 0.040(4) -0.006(3) -0.004(3) -0.002(3)
O10 0.021(4) 0.062(5) 0.054(4) -0.014(4) -0.018(3) 0.003(3)
O11 0.034(4) 0.075(5) 0.043(4) -0.018(4) -0.020(3) 0.007(4)
O12 0.064(5) 0.034(4) 0.073(5) -0.012(4) -0.016(4) -0.009(4)
C1 0.035(6) 0.055(6) 0.020(5) -0.008(4) -0.006(4) -0.009(5)
C2 0.029(5) 0.050(6) 0.026(5) -0.013(4) -0.006(4) -0.006(4)
C3 0.027(5) 0.030(5) 0.025(5) -0.009(4) -0.005(4) -0.003(4)
C4 0.036(6) 0.047(6) 0.036(5) -0.005(5) -0.011(5) -0.017(5)
C5 0.067(8) 0.046(6) 0.032(6) 0.005(5) -0.008(5) -0.014(6)
C6 0.032(6) 0.081(8) 0.044(6) -0.022(6) -0.022(5) 0.013(6)
C7 0.026(5) 0.056(7) 0.042(6) -0.012(5) -0.014(5) -0.004(5)
C8 0.036(6) 0.033(5) 0.034(5) -0.009(4) -0.008(4) -0.009(4)
C9 0.037(6) 0.031(5) 0.035(5) -0.011(4) -0.014(4) 0.003(4)
C10 0.056(7) 0.040(6) 0.041(6) -0.013(5) 0.005(5) -0.019(5)
C11 0.065(8) 0.041(7) 0.063(7) -0.009(6) -0.009(6) -0.015(6)
C12 0.119(12) 0.033(7) 0.107(11) -0.038(8) -0.002(9) -0.018(7)
C13 0.25(2) 0.060(10) 0.074(10) -0.042(8) 0.054(12) -0.058(12)
C14 0.191(16) 0.051(8) 0.046(7) -0.032(6) 0.037(8) -0.050(9)
C15 0.030(5) 0.035(5) 0.021(5) -0.007(4) 0.002(4) -0.003(4)
C16 0.053(7) 0.054(7) 0.059(7) -0.035(6) -0.011(6) -0.004(6)
C17 0.061(8) 0.067(8) 0.074(8) -0.048(7) -0.006(7) 0.007(7)
C18 0.058(8) 0.040(7) 0.060(8) -0.013(6) 0.011(6) 0.011(6)
C19 0.033(6) 0.046(7) 0.073(8) -0.002(6) -0.011(6) 0.004(5)
C20 0.033(6) 0.035(6) 0.065(7) -0.009(5) -0.005(5) -0.011(5)
C21 0.020(5) 0.036(5) 0.028(5) -0.009(4) -0.005(4) -0.003(4)
C22 0.034(6) 0.032(5) 0.034(5) -0.006(4) -0.011(4) 0.000(4)
C23 0.038(6) 0.034(6) 0.046(6) 0.003(5) -0.003(5) -0.010(5)
C24 0.032(6) 0.036(6) 0.060(7) -0.002(5) -0.006(5) -0.010(5)
C25 0.033(6) 0.039(6) 0.054(6) -0.013(5) -0.016(5) -0.010(5)
C26 0.037(6) 0.040(6) 0.029(5) -0.007(4) -0.004(4) -0.003(5)
C27 0.024(5) 0.036(5) 0.022(4) -0.001(4) -0.005(4) -0.001(4)
C28 0.021(5) 0.032(5) 0.027(5) -0.007(4) -0.001(4) -0.008(4)
C29 0.032(5) 0.027(5) 0.031(5) -0.009(4) -0.006(4) -0.009(4)
C30 0.033(6) 0.055(7) 0.036(6) 0.008(5) -0.011(5) -0.016(5)
C31 0.033(6) 0.062(7) 0.057(7) 0.017(6) -0.013(5) -0.025(5)
C32 0.044(7) 0.071(8) 0.061(7) 0.009(6) -0.018(6) -0.031(6)
C33 0.038(6) 0.058(7) 0.049(7) -0.002(5) -0.023(5) -0.014(5)
C34 0.034(6) 0.047(6) 0.033(5) 0.001(5) -0.010(4) -0.014(5)
C35 0.034(5) 0.032(5) 0.012(4) 0.001(4) -0.007(4) -0.017(4)
C36 0.036(6) 0.044(6) 0.021(5) 0.001(4) -0.003(4) -0.010(5)
C37 0.046(6) 0.047(6) 0.027(5) 0.002(5) -0.014(5) -0.007(5)
C38 0.069(8) 0.060(7) 0.033(6) -0.003(5) -0.022(5) -0.019(6)
C39 0.071(8) 0.046(7) 0.034(6) -0.013(5) -0.013(6) -0.001(6)
C40 0.049(7) 0.048(6) 0.033(6) -0.011(5) -0.007(5) -0.007(5)
C41 0.036(6) 0.039(6) 0.032(5) -0.013(4) -0.007(4) -0.011(4)
C42 0.036(6) 0.070(7) 0.049(6) -0.036(6) -0.009(5) 0.001(5)
C43 0.050(7) 0.083(9) 0.057(7) -0.032(7) -0.030(6) 0.007(6)
C44 0.091(10) 0.078(9) 0.033(6) -0.010(6) -0.024(7) -0.028(8)
C45 0.055(7) 0.076(8) 0.040(6) -0.034(6) 0.000(5) -0.016(6)
C46 0.030(5) 0.047(6) 0.037(6) -0.014(5) -0.004(4) -0.007(5)
C47 0.046(6) 0.036(5) 0.028(5) -0.016(4) 0.004(4) -0.013(5)
C48 0.039(6) 0.053(7) 0.054(7) -0.022(5) 0.003(5) -0.022(5)
C49 0.058(8) 0.073(9) 0.090(10) -0.044(8) 0.024(7) -0.044(7)
C50 0.106(12) 0.051(8) 0.068(8) -0.013(7) 0.001(8) -0.040(8)
C51 0.095(10) 0.040(7) 0.050(7) -0.010(5) -0.012(7) -0.008(7)
C52 0.058(7) 0.040(6) 0.033(5) -0.012(5) -0.004(5) -0.019(5)
C53 0.036(6) 0.028(5) 0.018(4) -0.003(4) -0.001(4) -0.006(4)
C54 0.034(6) 0.044(6) 0.030(5) -0.020(5) 0.000(4) -0.023(5)
C55 0.028(5) 0.038(5) 0.038(6) -0.011(5) 0.002(4) -0.015(4)
C56 0.029(5) 0.030(5) 0.037(5) 0.002(4) -0.013(4) -0.008(4)
C57 0.029(5) 0.030(5) 0.026(5) -0.008(4) -0.002(4) -0.004(4)
C58 0.040(6) 0.034(5) 0.021(5) -0.001(4) -0.013(4) -0.002(4)
C59 0.026(5) 0.037(5) 0.023(5) -0.007(4) -0.003(4) -0.010(4)
C60 0.031(6) 0.043(6) 0.026(5) -0.013(4) -0.007(4) -0.009(5)
C61 0.033(5) 0.035(5) 0.039(5) -0.014(4) -0.010(4) -0.010(4)
C62 0.032(5) 0.032(5) 0.023(5) -0.007(4) -0.002(4) -0.007(4)
C63 0.035(6) 0.039(6) 0.025(5) -0.004(4) -0.006(4) -0.008(5)
C64 0.026(5) 0.045(6) 0.031(5) -0.008(5) -0.006(4) -0.002(5)
C65 0.024(4) 0.028(4) 0.023(4) -0.004(3) -0.003(3) -0.003(3)
C66 0.131(18) 0.120(16) 0.093(12) -0.046(12) -0.007(11) 0.046(13)
C67 0.048(9) 0.19(2) 0.061(9) -0.030(12) -0.014(7) -0.011(12)
C68 0.115(15) 0.107(13) 0.078(10) -0.012(9) -0.032(11) -0.039(12)
C69 0.089(14) 0.123(16) 0.105(13) -0.005(11) -0.034(10) -0.023(11)
C70 0.065(10) 0.167(17) 0.050(8) 0.017(10) -0.009(7) -0.052(12)

loop_
_atom_type_symbol
_atom_type_description
_atom_type_scat_dispersion_real
_atom_type_scat_dispersion_imag
_atom_type_scat_source
C C 0.0033 0.0016 'International Tables Vol C Tables 4.2.6.8 and 6.1.1.4'
H H 0.0000 0.0000 'International Tables Vol C Tables 4.2.6.8 and 6.1.1.4'
O O 0.0106 0.0060 'International Tables Vol C Tables 4.2.6.8 and 6.1.1.4'
P P 0.1023 0.0942 'International Tables Vol C Tables 4.2.6.8 and 6.1.1.4'
Ru Ru -1.2594 0.8363 'International Tables Vol C Tables 4.2.6.8 and 6.1.1.4'

loop_
_geom_angle_atom_site_label_1
_geom_angle_atom_site_label_2
_geom_angle_atom_site_label_3
_geom_angle
_geom_angle_site_symmetry_1
_geom_angle_site_symmetry_3
C59 Ru1 C60 92.4(3) . .
C59 Ru1 C65 124.7(3) . .
C60 Ru1 C65 129.2(3) . .
C59 Ru1 P4 96.6(3) . .
C60 Ru1 P4 92.3(3) . .
C65 Ru1 P4 113.4(2) . .
C59 Ru1 Ru3 162.8(3) . .
C60 Ru1 Ru3 88.7(2) . .
C65 Ru1 Ru3 45.4(2) . .
P4 Ru1 Ru3 100.52(6) . .
C59 Ru1 Ru4 81.9(3) . .
C60 Ru1 Ru4 158.9(3) . .
C65 Ru1 Ru4 45.6(2) . .
P4 Ru1 Ru4 108.45(6) . .
Ru3 Ru1 Ru4 90.96(3) . .
C59 Ru1 Ru5 99.4(3) . .
C60 Ru1 Ru5 102.4(2) . .
C65 Ru1 Ru5 44.4(2) . .
P4 Ru1 Ru5 157.76(6) . .
Ru3 Ru1 Ru5 63.70(2) . .
Ru4 Ru1 Ru5 59.08(2) . .
C59 Ru1 Ru2 128.0(2) . .
C60 Ru1 Ru2 135.7(3) . .
C65 Ru1 Ru2 45.1(2) . .
P4 Ru1 Ru2 68.42(6) . .
Ru3 Ru1 Ru2 58.47(2) . .
Ru4 Ru1 Ru2 59.35(2) . .
Ru5 Ru1 Ru2 89.50(3) . .
C62 Ru2 C65 133.2(3) . .
C62 Ru2 C61 86.5(3) . .
C65 Ru2 C61 92.2(3) . .
C62 Ru2 C28 87.2(3) . .
C65 Ru2 C28 123.7(3) . .
C61 Ru2 C28 134.0(3) . .
C62 Ru2 C27 100.8(3) . .
C65 Ru2 C27 125.4(3) . .
C61 Ru2 C27 99.3(3) . .
C28 Ru2 C27 37.9(3) . .
C62 Ru2 Ru3 119.3(2) . .
C65 Ru2 Ru3 46.3(2) . .
C61 Ru2 Ru3 46.1(2) . .
C28 Ru2 Ru3 151.2(2) . .
C27 Ru2 Ru3 119.3(2) . .
C62 Ru2 Ru6 87.1(2) . .
C65 Ru2 Ru6 46.1(2) . .
C61 Ru2 Ru6 88.0(2) . .
C28 Ru2 Ru6 137.1(2) . .
C27 Ru2 Ru6 169.5(2) . .
Ru3 Ru2 Ru6 61.08(2) . .
C62 Ru2 Ru4 119.1(3) . .
C65 Ru2 Ru4 45.8(2) . .
C61 Ru2 Ru4 138.0(2) . .
C28 Ru2 Ru4 83.2(2) . .
C27 Ru2 Ru4 106.8(2) . .
Ru3 Ru2 Ru4 92.11(3) . .
Ru6 Ru2 Ru4 62.99(2) . .
C62 Ru2 Ru1 178.2(3) . .
C65 Ru2 Ru1 45.0(2) . .
C61 Ru2 Ru1 93.8(2) . .
C28 Ru2 Ru1 93.8(2) . .
C27 Ru2 Ru1 80.9(2) . .
Ru3 Ru2 Ru1 60.02(2) . .
Ru6 Ru2 Ru1 91.14(3) . .
Ru4 Ru2 Ru1 59.69(2) . .
C56 Ru3 C55 88.2(4) . .
C56 Ru3 C61 93.6(4) . .
C55 Ru3 C61 99.5(4) . .
C56 Ru3 C65 135.0(3) . .
C55 Ru3 C65 133.5(3) . .
C61 Ru3 C65 94.5(3) . .
C56 Ru3 Ru2 122.0(3) . .
C55 Ru3 Ru2 132.1(3) . .
C61 Ru3 Ru2 47.8(2) . .
C65 Ru3 Ru2 46.8(2) . .
C56 Ru3 Ru1 89.2(3) . .
C55 Ru3 Ru1 164.1(3) . .
C61 Ru3 Ru1 96.4(2) . .
C65 Ru3 Ru1 45.9(2) . .
Ru2 Ru3 Ru1 61.52(2) . .
C56 Ru3 Ru6 178.2(3) . .
C55 Ru3 Ru6 90.9(3) . .
C61 Ru3 Ru6 88.0(2) . .
C65 Ru3 Ru6 45.4(2) . .
Ru2 Ru3 Ru6 59.71(2) . .
Ru1 Ru3 Ru6 91.22(3) . .
C56 Ru3 Ru5 119.2(3) . .
C55 Ru3 Ru5 109.6(3) . .
C61 Ru3 Ru5 135.8(2) . .
C65 Ru3 Ru5 41.4(2) . .
Ru2 Ru3 Ru5 88.26(3) . .
Ru1 Ru3 Ru5 58.51(2) . .
Ru6 Ru3 Ru5 59.72(2) . .
C58 Ru4 C57 88.4(4) . .
C58 Ru4 C65 125.6(3) . .
C57 Ru4 C65 128.2(3) . .
C58 Ru4 P3 103.6(3) . .
C57 Ru4 P3 93.0(3) . .
C65 Ru4 P3 111.5(2) . .
C58 Ru4 Ru5 84.7(3) . .
C57 Ru4 Ru5 116.4(2) . .
C65 Ru4 Ru5 45.4(2) . .
P3 Ru4 Ru5 149.88(6) . .
C58 Ru4 Ru2 155.5(3) . .
C57 Ru4 Ru2 114.7(2) . .
C65 Ru4 Ru2 46.0(2) . .
P3 Ru4 Ru2 68.94(6) . .
Ru5 Ru4 Ru2 91.40(3) . .
C58 Ru4 Ru1 96.6(3) . .
C57 Ru4 Ru1 173.9(2) . .
C65 Ru4 Ru1 45.7(2) . .
P3 Ru4 Ru1 89.36(6) . .
Ru5 Ru4 Ru1 60.74(2) . .
Ru2 Ru4 Ru1 60.95(2) . .
C58 Ru4 Ru6 136.6(3) . .
C57 Ru4 Ru6 84.9(2) . .
C65 Ru4 Ru6 43.4(2) . .
P3 Ru4 Ru6 119.52(6) . .
Ru5 Ru4 Ru6 60.81(2) . .
Ru2 Ru4 Ru6 58.06(2) . .
Ru1 Ru4 Ru6 89.05(3) . .
C63 Ru5 C64 91.4(4) . .
C63 Ru5 C65 118.2(4) . .
C64 Ru5 C65 128.2(3) . .
C63 Ru5 P2 90.3(3) . .
C64 Ru5 P2 92.1(3) . .
C65 Ru5 P2 126.3(2) . .
C63 Ru5 Ru4 103.1(3) . .
C64 Ru5 Ru4 88.1(3) . .
C65 Ru5 Ru4 46.3(2) . .
P2 Ru5 Ru4 166.59(6) . .
C63 Ru5 Ru1 73.1(3) . .
C64 Ru5 Ru1 138.8(3) . .
C65 Ru5 Ru1 45.4(2) . .
P2 Ru5 Ru1 125.00(6) . .
Ru4 Ru5 Ru1 60.17(2) . .
C63 Ru5 Ru6 161.5(3) . .
C64 Ru5 Ru6 98.5(3) . .
C65 Ru5 Ru6 43.9(2) . .
P2 Ru5 Ru6 104.88(6) . .
Ru4 Ru5 Ru6 61.88(2) . .
Ru1 Ru5 Ru6 89.33(3) . .
C63 Ru5 Ru3 114.6(3) . .
C64 Ru5 Ru3 153.9(3) . .
C65 Ru5 Ru3 41.9(2) . .
P2 Ru5 Ru3 85.76(6) . .
Ru4 Ru5 Ru3 88.18(3) . .
Ru1 Ru5 Ru3 57.79(2) . .
Ru6 Ru5 Ru3 57.39(2) . .
C53 Ru6 C54 89.8(3) . .
C53 Ru6 C65 128.6(3) . .
C54 Ru6 C65 117.9(3) . .
C53 Ru6 P1 91.7(2) . .
C54 Ru6 P1 90.1(2) . .
C65 Ru6 P1 127.5(2) . .
C53 Ru6 Ru2 97.9(2) . .
C54 Ru6 Ru2 87.6(2) . .
C65 Ru6 Ru2 46.6(2) . .
P1 Ru6 Ru2 170.07(6) . .
C53 Ru6 Ru3 154.1(2) . .
C54 Ru6 Ru3 78.1(2) . .
C65 Ru6 Ru3 45.3(2) . .
P1 Ru6 Ru3 110.87(6) . .
Ru2 Ru6 Ru3 59.21(2) . .
C53 Ru6 Ru5 134.4(2) . .
C54 Ru6 Ru5 135.6(2) . .
C65 Ru6 Ru5 43.3(2) . .
P1 Ru6 Ru5 85.12(6) . .
Ru2 Ru6 Ru5 89.79(3) . .
Ru3 Ru6 Ru5 62.89(2) . .
C53 Ru6 Ru4 88.9(2) . .
C54 Ru6 Ru4 145.9(2) . .
C65 Ru6 Ru4 43.6(2) . .
P1 Ru6 Ru4 123.98(6) . .
Ru2 Ru6 Ru4 58.95(2) . .
Ru3 Ru6 Ru4 88.73(3) . .
Ru5 Ru6 Ru4 57.31(2) . .
C2 P1 C9 101.5(4) . .
C2 P1 C3 97.3(4) . .
C9 P1 C3 100.4(4) . .
C2 P1 Ru6 124.4(3) . .
C9 P1 Ru6 119.4(3) . .
C3 P1 Ru6 109.4(3) . .
C1 P2 C21 103.0(4) . .
C1 P2 C15 97.0(4) . .
C21 P2 C15 102.4(4) . .
C1 P2 Ru5 118.8(3) . .
C21 P2 Ru5 121.3(3) . .
C15 P2 Ru5 110.6(3) . .
C28 P3 C35 107.5(4) . .
C28 P3 C29 101.7(4) . .
C35 P3 C29 100.4(4) . .
C28 P3 Ru4 110.8(3) . .
C35 P3 Ru4 120.6(3) . .
C29 P3 Ru4 113.8(3) . .
C27 P4 C41 107.6(4) . .
C27 P4 C47 104.3(4) . .
C41 P4 C47 99.2(4) . .
C27 P4 Ru1 109.2(3) . .
C41 P4 Ru1 119.1(3) . .
C47 P4 Ru1 116.1(3) . .
C2 C1 P2 128.8(7) . .
C1 C2 P1 133.3(7) . .
C4 C3 C8 118.5(8) . .
C4 C3 P1 121.1(7) . .
C8 C3 P1 120.4(6) . .
C3 C4 C5 121.7(9) . .
C6 C5 C4 118.4(9) . .
C5 C6 C7 121.4(9) . .
C8 C7 C6 119.1(9) . .
C7 C8 C3 120.9(8) . .
C14 C9 C10 116.7(9) . .
C14 C9 P1 121.0(8) . .
C10 C9 P1 122.3(7) . .
C9 C10 C11 122.0(9) . .
C10 C11 C12 118.9(10) . .
C13 C12 C11 120.1(11) . .
C12 C13 C14 120.7(12) . .
C9 C14 C13 121.6(11) . .
C16 C15 C20 118.7(8) . .
C16 C15 P2 120.0(7) . .
C20 C15 P2 121.1(7) . .
C17 C16 C15 119.3(10) . .
C18 C17 C16 121.2(11) . .
C19 C18 C17 120.1(10) . .
C18 C19 C20 120.6(10) . .
C19 C20 C15 120.0(9) . .
C22 C21 C26 117.4(8) . .
C22 C21 P2 123.0(7) . .
C26 C21 P2 119.6(6) . .
C21 C22 C23 119.9(8) . .
C24 C23 C22 121.2(9) . .
C25 C24 C23 120.3(9) . .
C24 C25 C26 119.0(9) . .
C25 C26 C21 122.3(8) . .
C28 C27 P4 124.7(6) . .
C28 C27 Ru2 70.8(5) . .
P4 C27 Ru2 96.5(3) . .
C27 C28 P3 132.4(6) . .
C27 C28 Ru2 71.3(4) . .
P3 C28 Ru2 96.8(3) . .
C30 C29 C34 117.8(8) . .
C30 C29 P3 122.3(7) . .
C34 C29 P3 119.9(6) . .
C29 C30 C31 120.9(9) . .
C32 C31 C30 121.8(9) . .
C31 C32 C33 118.4(9) . .
C34 C33 C32 119.4(9) . .
C33 C34 C29 121.7(8) . .
C36 C35 C40 117.4(8) . .
C36 C35 P3 123.3(6) . .
C40 C35 P3 119.2(7) . .
C35 C36 C37 122.0(8) . .
C36 C37 C38 119.1(9) . .
C39 C38 C37 119.9(9) . .
C38 C39 C40 120.1(9) . .
C35 C40 C39 121.5(9) . .
C42 C41 C46 119.5(8) . .
C42 C41 P4 122.4(7) . .
C46 C41 P4 118.0(7) . .
C41 C42 C43 119.9(9) . .
C44 C43 C42 119.9(10) . .
C43 C44 C45 122.1(10) . .
C44 C45 C46 119.2(9) . .
C45 C46 C41 119.3(9) . .
C48 C47 C52 118.3(9) . .
C48 C47 P4 118.2(7) . .
C52 C47 P4 123.4(7) . .
C47 C48 C49 119.8(10) . .
C50 C49 C48 122.9(11) . .
C51 C50 C49 116.5(11) . .
C50 C51 C52 122.2(11) . .
C51 C52 C47 120.3(10) . .
O1 C53 Ru6 174.4(8) . .
O2 C54 Ru6 174.4(8) . .
O3 C55 Ru3 178.7(8) . .
O4 C56 Ru3 175.0(8) . .
O5 C57 Ru4 177.8(8) . .
O6 C58 Ru4 176.5(7) . .
O7 C59 Ru1 174.6(8) . .
O8 C60 Ru1 174.6(8) . .
O9 C61 Ru3 138.3(7) . .
O9 C61 Ru2 135.4(7) . .
Ru3 C61 Ru2 86.0(3) . .
O10 C62 Ru2 177.6(8) . .
O11 C63 Ru5 172.9(8) . .
O12 C64 Ru5 173.7(8) . .
Ru5 C65 Ru3 96.7(3) . .
Ru5 C65 Ru6 92.8(3) . .
Ru3 C65 Ru6 89.3(3) . .
Ru5 C65 Ru4 88.3(3) . .
Ru3 C65 Ru4 174.3(4) . .
Ru6 C65 Ru4 93.1(3) . .
Ru5 C65 Ru1 90.1(3) . .
Ru3 C65 Ru1 88.7(3) . .
Ru6 C65 Ru1 176.6(4) . .
Ru4 C65 Ru1 88.6(3) . .
Ru5 C65 Ru2 176.5(5) . .
Ru3 C65 Ru2 86.8(3) . .
Ru6 C65 Ru2 87.3(3) . .
Ru4 C65 Ru2 88.1(3) . .
Ru1 C65 Ru2 89.9(3) . .
C71 C66 C67 114.3(16) . .
C66 C67 C68 121.7(16) . .
C69 C68 C67 122.1(17) . .
C68 C69 C70 117.5(17) . .
C71 C70 C69 121.3(16) . .
C66 C71 C70 123.0(17) . .
C77 C72 C73 120.8(16) . .
C74 C73 C72 113.9(17) . .
C75 C74 C73 127(2) . .
C74 C75 C76 124.2(19) . .
C75 C76 C77 118.4(16) . .
C72 C77 C76 115.4(15) . .
C78 C79 C82 125(5) . .
C78 C80 C81 103(4) . .
C83 C81 C84 22(4) . 2_766
C83 C81 C82 39(3) . .
C84 C81 C82 52(4) 2_766 .
C83 C81 C80 120(5) . .
C84 C81 C80 139(5) 2_766 .
C82 C81 C80 89(3) . .
C83 C82 C84 27(5) . 2_766
C83 C82 C79 153(8) . .
C84 C82 C79 134(6) 2_766 .
C83 C82 C81 62(6) . .
C84 C82 C81 45(3) 2_766 .
C79 C82 C81 92(4) . .
C84 C83 C82 99(10) 2_766 .
C84 C83 C81 47(10) 2_766 .
C82 C83 C81 78(6) . .
C84 C83 C85 62(10) 2_766 2_766
C82 C83 C85 151(9) . 2_766
C81 C83 C85 99(5) . 2_766
C83 C84 C85 95(10) 2_766 .
C83 C84 C81 112(10) 2_766 2_766
C85 C84 C81 131(6) . 2_766
C83 C84 C82 54(10) 2_766 2_766
C85 C84 C82 143(6) . 2_766
C81 C84 C82 84(5) 2_766 2_766
C79 C78 C80 118(6) . .
C84 C85 C83 23(4) . 2_766

loop_
_geom_bond_atom_site_label_1
_geom_bond_atom_site_label_2
_geom_bond_distance
_geom_bond_site_symmetry_2
Ru1 C59 1.875(9) .
Ru1 C60 1.912(9) .
Ru1 C65 2.068(8) .
Ru1 P4 2.316(2) .
Ru1 Ru3 2.8804(10) .
Ru1 Ru4 2.8864(10) .
Ru1 Ru5 2.9028(10) .
Ru1 Ru2 2.9229(10) .
Ru2 C62 1.865(9) .
Ru2 C65 2.071(8) .
Ru2 C61 2.106(9) .
Ru2 C28 2.188(7) .
Ru2 C27 2.194(8) .
Ru2 Ru3 2.8343(10) .
Ru2 Ru6 2.8491(10) .
Ru2 Ru4 2.8764(10) .
Ru3 C56 1.864(9) .
Ru3 C55 1.882(9) .
Ru3 C61 2.048(9) .
Ru3 C65 2.052(8) .
Ru3 Ru6 2.8881(10) .
Ru3 Ru5 3.0518(10) .
Ru4 C58 1.870(9) .
Ru4 C57 1.887(9) .
Ru4 C65 2.064(8) .
Ru4 P3 2.332(2) .
Ru4 Ru5 2.8544(10) .
Ru4 Ru6 2.9912(9) .
Ru5 C63 1.887(9) .
Ru5 C64 1.915(10) .
Ru5 C65 2.032(8) .
Ru5 P2 2.300(2) .
Ru5 Ru6 2.9607(10) .
Ru6 C53 1.886(9) .
Ru6 C54 1.908(10) .
Ru6 C65 2.056(8) .
Ru6 P1 2.326(2) .
P1 C2 1.811(9) .
P1 C9 1.822(9) .
P1 C3 1.837(8) .
P2 C1 1.809(8) .
P2 C21 1.825(8) .
P2 C15 1.873(8) .
P3 C28 1.784(8) .
P3 C35 1.822(7) .
P3 C29 1.832(8) .
P4 C27 1.796(8) .
P4 C41 1.831(9) .
P4 C47 1.835(9) .
O1 C53 1.163(9) .
O2 C54 1.128(9) .
O3 C55 1.141(9) .
O4 C56 1.150(9) .
O5 C57 1.140(9) .
O6 C58 1.158(9) .
O7 C59 1.142(9) .
O8 C60 1.134(9) .
O9 C61 1.170(9) .
O10 C62 1.149(9) .
O11 C63 1.149(9) .
O12 C64 1.135(10) .
C1 C2 1.344(11) .
C3 C4 1.366(11) .
C3 C8 1.401(11) .
C4 C5 1.386(12) .
C5 C6 1.378(13) .
C6 C7 1.378(13) .
C7 C8 1.369(11) .
C9 C14 1.371(12) .
C9 C10 1.361(12) .
C10 C11 1.375(12) .
C11 C12 1.363(14) .
C12 C13 1.329(16) .
C13 C14 1.357(15) .
C15 C16 1.382(12) .
C15 C20 1.405(11) .
C16 C17 1.369(13) .
C17 C18 1.361(14) .
C18 C19 1.351(14) .
C19 C20 1.360(12) .
C21 C22 1.382(11) .
C21 C26 1.391(11) .
C22 C23 1.388(12) .
C23 C24 1.366(12) .
C24 C25 1.352(12) .
C25 C26 1.386(11) .
C27 C28 1.425(10) .
C29 C30 1.355(11) .
C29 C34 1.402(11) .
C30 C31 1.371(11) .
C31 C32 1.368(12) .
C32 C33 1.390(12) .
C33 C34 1.371(11) .
C35 C36 1.370(11) .
C35 C40 1.389(11) .
C36 C37 1.392(11) .
C37 C38 1.400(12) .
C38 C39 1.349(12) .
C39 C40 1.399(12) .
C41 C42 1.399(12) .
C41 C46 1.404(11) .
C42 C43 1.385(12) .
C43 C44 1.363(14) .
C44 C45 1.367(13) .
C45 C46 1.407(12) .
C47 C48 1.389(12) .
C47 C52 1.394(12) .
C48 C49 1.399(13) .
C49 C50 1.384(15) .
C50 C51 1.380(15) .
C51 C52 1.402(12) .
C66 C71 1.38(2) .
C66 C67 1.39(2) .
C67 C68 1.387(19) .
C68 C69 1.311(18) .
C69 C70 1.383(19) .
C70 C71 1.347(18) .
C72 C77 1.400(17) .
C72 C73 1.429(18) .
C73 C74 1.343(19) .
C74 C75 1.208(18) .
C75 C76 1.310(18) .
C76 C77 1.451(18) .
C79 C78 0.87(4) .
C79 C82 1.32(6) .
C80 C78 1.05(4) .
C80 C81 1.63(5) .
C81 C83 1.32(8) .
C81 C84 1.03(5) 2_766
C81 C82 1.46(6) .
C82 C83 0.95(8) .
C82 C84 1.15(8) 2_766
C83 C84 0.53(8) 2_766
C83 C85 1.36(8) 2_766
C84 C83 0.53(8) 2_766
C84 C85 1.21(5) .
C84 C81 1.03(5) 2_766
C84 C82 1.15(8) 2_766
C85 C83 1.36(8) 2_766
